data_1545239
loop_
_publ_author_name
'Vanderpool, Richard A.'
'Khan, Masood A.'
'Frech, Roger'

_publ_section_title
;
 Structure and Raman spectra of single-crystal La2(SO4)3.8H2O
;
_journal_name_full 'Journal of Molecular Structure'
_journal_page_first 255
_journal_page_last 273
_journal_paper_doi 10.1016/0022-2860(91)87101-M
_journal_volume 245
_journal_year 1991
_chemical_formula_sum 'H16 La2 O20 S3'
_chemical_formula_weight 710.12
_space_group_IT_number 7
_symmetry_cell_setting monoclinic
_symmetry_Int_Tables_number 7
_symmetry_space_group_name_Hall 'P -2yac'
_symmetry_space_group_name_H-M 'P 1 n 1'
_cell_angle_alpha 90.
_cell_angle_beta 92.34(2)
_cell_angle_gamma 90.
_cell_formula_units_Z 2
_cell_length_a 6.881(2)
_cell_length_b 17.376(4)
_cell_length_c 6.923(2)
_cell_volume 827.1(4)
_diffrn_ambient_temperature 296
_diffrn_radiation_probe x-ray
_diffrn_radiation_type MoK\a
_diffrn_radiation_wavelength 0.71069
_exptl_absorpt_coefficient_mu 5.22
_exptl_crystal_density_diffrn 2.851
_exptl_crystal_density_meas 2.83
_exptl_crystal_F_000 676
_refine_ls_number_reflns 2333
_refine_ls_R_factor_gt 0.035
_refine_ls_wR_factor_gt 0.041
_cod_data_source_file J-Mol-Struct-1991-245-255-273.cif
_cod_data_source_block 1
_cod_depositor_comments
;
Thermal parameters not provided in the paper
all set arbitrarily to 0.01
;
_cod_original_sg_symbol_H-M 'P n'
_cod_database_code 1545239

loop_
_symmetry_equiv_pos_site_id
_symmetry_equiv_pos_as_xyz
1 x,y,z
2 1/2+x,-y,1/2+z

loop_
_atom_site_label
_atom_site_type_symbol
_atom_site_thermal_displace_type
_atom_site_fract_x
_atom_site_fract_y
_atom_site_fract_z
_atom_site_occupancy
_atom_site_U_iso_or_equiv
_atom_site_calc_flag
_atom_site_refinement_flags
_atom_site_disorder_assembly
_atom_site_disorder_group
La1 La Uiso 1.00000 0.11732(3) 1.00000 1.000 0.0100 . . . .
La2 La Uiso 0.50445(9) 0.38134(3) 0.54693(8) 1.000 0.0100 . . . .
S1 S Uiso 0.7153(4) 0.24910(10) 0.8252(4) 1.000 0.0100 . . . .
S2 S Uiso 0.5209(4) 0.06350(10) 1.1941(4) 1.000 0.0100 . . . .
S3 S Uiso 0.3164(4) 0.43820(10) 0.0312(3) 1.000 0.0100 . . . .
O1 O Uiso 1.0279(13) -0.0169(5) 1.1749(12) 1.000 0.0100 . . . .
O2 O Uiso 0.9858(14) 0.1451(6) 1.3558(13) 1.000 0.0100 . . . .
O3 O Uiso 1.1936(13) 0.2433(5) 1.0304(15) 1.000 0.0100 . . . .
O4 O Uiso 1.2317(12) 0.1358(5) 0.6927(12) 1.000 0.0100 . . . .
O5 O Uiso 0.8041(13) 0.3544(5) 0.3164(12) 1.000 0.0100 . . . .
O6 O Uiso 0.4419(17) 0.2545(5) 0.3768(14) 1.000 0.0100 . . . .
O7 O Uiso 0.1476(13) 0.3581(6) 0.5689(14) 1.000 0.0100 . . . .
O8 O Uiso 0.3379(11) 0.5173(5) 0.5342(13) 1.000 0.0100 . . . .
O11 O Uiso 0.7947(13) 0.1814(5) 0.7289(11) 1.000 0.0100 . . . .
O12 O Uiso 0.7677(12) 0.2403(5) 1.0335(11) 1.000 0.0100 . . . .
O13 O Uiso 0.5016(11) 0.2539(5) 0.7889(12) 1.000 0.0100 . . . .
O14 O Uiso 0.7908(12) 0.3213(5) 0.7490(13) 1.000 0.0100 . . . .
O21 O Uiso 0.6728(12) 0.0613(5) 1.0495(12) 1.000 0.0100 . . . .
O22 O Uiso 0.4820(12) -0.0155(4) 1.2593(12) 1.000 0.0100 . . . .
O23 O Uiso 0.3434(12) 0.0975(5) 1.1074(14) 1.000 0.0100 . . . .
O24 O Uiso 0.5916(13) 0.1098(5) 1.3599(12) 1.000 0.0100 . . . .
O31 O Uiso 0.2610(12) 0.5191(4) 0.0611(13) 1.000 0.0100 . . . .
O32 O Uiso 0.4656(13) 0.4337(5) -0.1125(12) 1.000 0.0100 . . . .
O33 O Uiso 0.3978(14) 0.4060(5) 0.2144(12) 1.000 0.0100 . . . .
O34 O Uiso 0.1463(13) 0.3942(5) -0.0360(14) 1.000 0.0100 . . . .

loop_
_geom_angle_atom_site_label_1
_geom_angle_atom_site_label_2
_geom_angle_atom_site_label_3
_geom_angle
_geom_angle_site_symmetry_1
_geom_angle_site_symmetry_2
_geom_angle_site_symmetry_3
_geom_angle_publ_flag
O1 La1 O2 74.0(3) . . . yes
O1 La1 O3 133.7(3) . . . yes
O1 La1 O4 115.4(3) . . . yes
O1 La1 O11 138.7(3) . . . yes
O1 La1 O12 134.3(3) . . . yes
O1 La1 O21 68.9(3) . . . yes
O1 La1 O23 71.8(3) . . 1_655 yes
O1 La1 O22 70.8(3) . . 2_554 yes
O2 La1 O3 78.3(3) . . . yes
O2 La1 O4 142.0(3) . . . yes
O2 La1 O11 126.3(3) . . . yes
O2 La1 O12 73.5(3) . . . yes
O2 La1 O21 82.5(3) . . . yes
O2 La1 O23 78.9(3) . . 1_655 yes
O2 La1 O22 143.9(3) . . 2_554 yes
O3 La1 O4 69.3(3) . . . yes
O3 La1 O11 87.6(3) . . . yes
O3 La1 O12 67.8(3) . . . yes
O3 La1 O21 142.3(3) . . . yes
O3 La1 O23 66.9(3) . . 1_655 yes
O3 La1 O22 133.5(3) . . 2_554 yes
O4 La1 O11 72.5(3) . . . yes
O4 La1 O12 110.0(2) . . . yes
O4 La1 O21 135.5(3) . . . yes
O4 La1 O23 70.7(3) . . 1_655 yes
O4 La1 O22 64.3(3) . . 2_554 yes
O11 La1 O12 53.4(2) . . . yes
O11 La1 O21 78.2(3) . . . yes
O11 La1 O23 140.7(3) . . 1_655 yes
O11 La1 O22 78.6(3) . . 2_554 yes
O12 La1 O21 75.8(3) . . . yes
O12 La1 O23 130.6(3) . . 1_655 yes
O12 La1 O22 128.7(3) . . 2_554 yes
O21 La1 O23 139.7(3) . . 1_655 yes
O21 La1 O22 77.8(3) . . 2_554 yes
O22 La1 O23 97.3(3) 2_554 . 1_655 yes
O5 La2 O6 72.1(3) . . . yes
O5 La2 O7 141.6(3) . . . yes
O5 La2 O8 118.6(3) . . . yes
O5 La2 O13 104.1(2) . . . yes
O5 La2 O14 70.5(3) . . . yes
O5 La2 O33 71.2(3) . . . yes
O5 La2 O32 136.0(3) . . 1_556 yes
O5 La2 O31 65.4(3) . . 2_565 yes
O6 La2 O7 74.8(4) . . . yes
O6 La2 O8 134.7(3) . . . yes
O6 La2 O13 65.2(3) . . . yes
O6 La2 O14 90.7(3) . . . yes
O6 La2 O33 70.9(3) . . . yes
O6 La2 O32 136.0(3) . . 1_556 yes
O6 La2 O31 137.5(3) . . 2_565 yes
O7 La2 O8 73.7(3) . . . yes
O7 La2 O13 78.7(3) . . . yes
O7 La2 O14 129.1(3) . . . yes
O7 La2 O33 80.0(3) . . . yes
O7 La2 O32 82.0(3) . . 1_556 yes
O7 La2 O31 144.4(3) . . 2_565 yes
O8 La2 O13 136.4(3) . . . yes
O8 La2 O14 134.6(3) . . . yes
O8 La2 O33 72.2(3) . . . yes
O8 La2 O32 69.4(3) . . 1_556 yes
O8 La2 O31 71.4(2) . . 2_565 yes
O13 La2 O14 51.4(2) . . . yes
O13 La2 O33 134.8(3) . . . yes
O13 La2 O32 73.9(3) . . 1_556 yes
O13 La2 O31 123.9(3) . . 2_565 yes
O14 La2 O33 141.1(3) . . . yes
O14 La2 O32 75.6(3) . . 1_556 yes
O14 La2 O31 74.6(3) . . 2_565 yes
O32 La2 O33 140.8(3) 1_556 . . yes
O31 La2 O33 95.9(3) 2_565 . . yes
O31 La2 O32 79.4(3) 2_565 . 1_556 yes
O11 S1 O12 106.2(5) . . . yes
O11 S1 O13 110.7(5) . . . yes
O11 S1 O14 112.3(5) . . . yes
O12 S1 O13 111.8(5) . . . yes
O12 S1 O14 111.3(5) . . . yes
O13 S1 O14 104.7(5) . . . yes
O21 S2 O22 109.0(5) . . . yes
O21 S2 O23 109.5(5) . . . yes
O21 S2 O24 108.8(5) . . . yes
O22 S2 O23 110.1(5) . . . yes
O22 S2 O24 109.3(5) . . . yes
O23 S2 O24 110.1(5) . . . yes
O31 S3 O32 109.9(5) . . . yes
O31 S3 O33 109.4(5) . . . yes
O31 S3 O34 109.6(5) . . . yes
O32 S3 O33 108.2(5) . . . yes
O32 S3 O34 109.4(5) . . . yes
O33 S3 O34 110.3(5) . . . yes
La1 O11 S1 102.7(4) . . . yes
La1 O12 S1 96.9(4) . . . yes
La2 O13 S1 96.6(4) . . . yes
La2 O14 S1 105.5(4) . . . yes
La1 O21 S2 138.8(5) . . . yes
La1 O22 S2 152.1(5) 2_455 . . yes
La1 O23 S2 162.0(5) 1_455 . . yes
La2 O31 S3 148.3(5) 2_464 . . yes
La2 O32 S3 138.7(5) 1_554 . . yes
La2 O33 S3 166.5(5) . . . yes

loop_
_geom_bond_atom_site_label_1
_geom_bond_atom_site_label_2
_geom_bond_distance
_geom_bond_site_symmetry_1
_geom_bond_site_symmetry_2
_geom_bond_publ_flag
La1 O1 2.631(9) . . yes
La1 O2 2.516(9) . . yes
La1 O3 2.567(9) . . yes
La1 O4 2.729(8) . . yes
La1 O11 2.558(8) . . yes
La1 O12 2.684(9) . . yes
La1 O21 2.489(8) . . yes
La1 O23 2.472(8) . 1_655 yes
La1 O22 2.430(8) . 2_554 yes
La2 O5 2.699(9) . . yes
La2 O6 2.528(9) . . yes
La2 O7 2.499(9) . . yes
La2 O8 2.626(9) . . yes
La2 O13 2.777(9) . . yes
La2 O14 2.589(9) . . yes
La2 O33 2.426(8) . . yes
La2 O32 2.551(8) . 1_556 yes
La2 O31 2.471(8) . 2_565 yes
S1 O11 1.469(9) . . yes
S1 O12 1.480(8) . . yes
S1 O13 1.484(8) . . yes
S1 O14 1.464(9) . . yes
S2 O21 1.477(9) . . yes
S2 O22 1.473(7) . . yes
S2 O23 1.463(9) . . yes
S2 O24 1.468(9) . . yes
S3 O31 1.473(7) . . yes
S3 O32 1.461(9) . . yes
S3 O33 1.476(9) . . yes
S3 O34 1.458(9) . . yes

loop_
_geom_torsion_atom_site_label_1
_geom_torsion_atom_site_label_2
_geom_torsion_atom_site_label_3
_geom_torsion_atom_site_label_4
_geom_torsion
_geom_torsion_site_symmetry_1
_geom_torsion_site_symmetry_2
_geom_torsion_site_symmetry_3
_geom_torsion_site_symmetry_4
_geom_torsion_publ_flag
O1 La1 O11 S1 123.7(4) . . . . no
O2 La1 O11 S1 15.1(6) . . . . no
O3 La1 O11 S1 -58.5(5) . . . . no
O4 La1 O11 S1 -127.5(5) . . . . no
O12 La1 O11 S1 5.5(4) . . . . no
O21 La1 O11 S1 86.4(5) . . . . no
O23 La1 O11 S1 -106.3(5) 1_655 . . . no
O22 La1 O11 S1 166.2(5) 2_554 . . . no
O1 La1 O12 S1 -131.0(4) . . . . no
O2 La1 O12 S1 -177.3(5) . . . . no
O3 La1 O12 S1 98.9(5) . . . . no
O4 La1 O12 S1 42.6(5) . . . . no
O11 La1 O12 S1 -5.4(3) . . . . no
O21 La1 O12 S1 -91.1(4) . . . . no
O23 La1 O12 S1 123.9(4) 1_655 . . . no
O22 La1 O12 S1 -29.9(5) 2_554 . . . no
O1 La1 O21 S2 92.1(8) . . . . no
O2 La1 O21 S2 16.4(8) . . . . no
O3 La1 O21 S2 -43.2(10) . . . . no
O4 La1 O21 S2 -162.7(6) . . . . no
O11 La1 O21 S2 -113.3(8) . . . . no
O12 La1 O21 S2 -58.4(7) . . . . no
O23 La1 O21 S2 79.2(9) 1_655 . . . no
O22 La1 O21 S2 166.0(8) 2_554 . . . no
O1 La1 O22 S2 -23.6(10) . . 2_554 2_554 no
O2 La1 O22 S2 -36.8(14) . . 2_554 2_554 no
O3 La1 O22 S2 109.1(11) . . 2_554 2_554 no
O4 La1 O22 S2 108.7(11) . . 2_554 2_554 no
O11 La1 O22 S2 -175.4(11) . . 2_554 2_554 no
O12 La1 O22 S2 -155.5(10) . . 2_554 2_554 no
O21 La1 O22 S2 -95.2(11) . . 2_554 2_554 no
O5 La2 O13 S1 42.3(4) . . . . no
O6 La2 O13 S1 104.6(5) . . . . no
O7 La2 O13 S1 -177.0(5) . . . . no
O8 La2 O13 S1 -125.8(4) . . . . no
O14 La2 O13 S1 -8.1(3) . . . . no
O33 La2 O13 S1 119.6(4) . . . . no
O32 La2 O13 S1 -92.2(4) 1_556 . . . no
O31 La2 O13 S1 -27.3(5) 2_565 . . . no
O5 La2 O14 S1 -119.3(5) . . . . no
O6 La2 O14 S1 -48.5(5) . . . . no
O7 La2 O14 S1 22.4(6) . . . . no
O8 La2 O14 S1 129.3(4) . . . . no
O13 La2 O14 S1 8.4(4) . . . . no
O33 La2 O14 S1 -108.1(5) . . . . no
O32 La2 O14 S1 89.2(5) 1_556 . . . no
O31 La2 O14 S1 171.9(5) 2_565 . . . no
O5 La2 O32 S3 -167.0(6) . . 1_556 1_556 no
O6 La2 O32 S3 -51.1(10) . . 1_556 1_556 no
O7 La2 O32 S3 7.2(8) . . 1_556 1_556 no
O8 La2 O32 S3 82.7(8) . . 1_556 1_556 no
O13 La2 O32 S3 -73.3(7) . . 1_556 1_556 no
O14 La2 O32 S3 -126.7(8) . . 1_556 1_556 no
O33 La2 O32 S3 70.5(9) . . 1_556 1_556 no
O5 La2 O31 S3 118.7(11) . . 2_565 2_565 no
O6 La2 O31 S3 120.4(9) . . 2_565 2_565 no
O7 La2 O31 S3 -28.6(13) . . 2_565 2_565 no
O8 La2 O31 S3 -16.6(10) . . 2_565 2_565 no
O13 La2 O31 S3 -150.5(9) . . 2_565 2_565 no
O14 La2 O31 S3 -166.1(11) . . 2_565 2_565 no
O33 La2 O31 S3 52.4(10) . . 2_565 2_565 no
O12 S1 O11 La1 -8.3(5) . . . . no
O13 S1 O11 La1 -129.9(4) . . . . no
O14 S1 O11 La1 113.5(5) . . . . no
O11 S1 O12 La1 7.8(5) . . . . no
O13 S1 O12 La1 128.6(4) . . . . no
O14 S1 O12 La1 -114.7(4) . . . . no
O11 S1 O13 La2 -109.6(4) . . . . no
O12 S1 O13 La2 132.2(4) . . . . no
O14 S1 O13 La2 11.6(5) . . . . no
O11 S1 O14 La2 107.3(5) . . . . no
O12 S1 O14 La2 -133.8(4) . . . . no
O13 S1 O14 La2 -12.8(5) . . . . no
O22 S2 O21 La1 -122.9(7) . . . . no
O23 S2 O21 La1 116.7(7) . . . . no
O24 S2 O21 La1 -3.8(9) . . . . no
O21 S2 O22 La1 108.5(11) . . . 2_455 no
O23 S2 O22 La1 -131.4(10) . . . 2_455 no
O24 S2 O22 La1 -10.4(12) . . . 2_455 no
O32 S3 O31 La2 119.4(10) . . . 2_464 no
O33 S3 O31 La2 -122.0(10) . . . 2_464 no
O34 S3 O31 La2 -0.9(12) . . . 2_464 no
O31 S3 O32 La2 -114.0(7) . . . 1_554 no
O33 S3 O32 La2 126.6(7) . . . 1_554 no
O34 S3 O32 La2 6.4(9) . . . 1_554 no
